data_7023086
loop_
_publ_author_name
'Tang, Qun'
'Liu, Shuxia'
'Liu, Yiwei'
'Li, Shujun'
'Ma, Fengji'
'Li, Jianxin'
'Wang, Shengtian'
'Liu, Chengzhan'

_publ_section_title
;
 Assembly and spontaneous resolution of the chiral inorganic
 polyoxometalates-based frameworks via helical chains association.
;
_journal_issue 23
_journal_name_full 'Dalton transactions (Cambridge, England : 2003)'
_journal_page_first 8512
_journal_page_last 8518
_journal_paper_doi 10.1039/c3dt50672j
_journal_volume 42
_journal_year 2013
_chemical_formula_moiety '3(Ge O40 W12), 2(O3), 15(O), 6(K)'
_chemical_formula_sum 'Ge3 K6 O141 W36'
_chemical_formula_weight 9326.67
_chemical_name_systematic
; 
 ? 
;
_space_group_IT_number 181
_symmetry_cell_setting hexagonal
_symmetry_space_group_name_Hall 'P 64 2 (0 0 2)'
_symmetry_space_group_name_H-M 'P 64 2 2'
_atom_sites_solution_hydrogens none
_atom_sites_solution_primary direct
_atom_sites_solution_secondary difmap
_audit_creation_method SHELXL-97
_cell_angle_alpha 90.00
_cell_angle_beta 90.00
_cell_angle_gamma 120.00
_cell_formula_units_Z 1
_cell_length_a 19.098(2)
_cell_length_b 19.098(2)
_cell_length_c 12.6327(18)
_cell_measurement_reflns_used 5397
_cell_measurement_temperature 293(2)
_cell_measurement_theta_max 28.52
_cell_measurement_theta_min 2.13
_cell_volume 3990.3(8)
_computing_cell_refinement 'Bruker SMART'
_computing_data_collection 'Bruker SMART'
_computing_data_reduction 'Bruker SAINT'
_computing_molecular_graphics 'Bruker SHELXTL'
_computing_publication_material 'Bruker SHELXTL'
_computing_structure_refinement 'SHELXL-97 (Sheldrick, 1997)'
_computing_structure_solution 'SHELXS-97 (Sheldrick, 1990)'
_diffrn_ambient_temperature 293(2)
_diffrn_detector_area_resol_mean 10.0
_diffrn_measured_fraction_theta_full 0.965
_diffrn_measured_fraction_theta_max 0.965
_diffrn_measurement_device_type 'CCD area detector'
_diffrn_measurement_method 'phi and omega scans'
_diffrn_radiation_monochromator graphite
_diffrn_radiation_source 'fine-focus sealed tube'
_diffrn_radiation_type MoK\a
_diffrn_radiation_wavelength 0.71073
_diffrn_reflns_av_R_equivalents 0.0891
_diffrn_reflns_av_sigmaI/netI 0.0503
_diffrn_reflns_limit_h_max 20
_diffrn_reflns_limit_h_min -25
_diffrn_reflns_limit_k_max 25
_diffrn_reflns_limit_k_min -21
_diffrn_reflns_limit_l_max 16
_diffrn_reflns_limit_l_min -16
_diffrn_reflns_number 23717
_diffrn_reflns_theta_full 28.52
_diffrn_reflns_theta_max 28.52
_diffrn_reflns_theta_min 2.13
_exptl_absorpt_coefficient_mu 26.630
_exptl_absorpt_correction_T_max 0.018
_exptl_absorpt_correction_T_min 0.001
_exptl_absorpt_correction_type multi-scan
_exptl_crystal_colour colorless
_exptl_crystal_density_diffrn 3.881
_exptl_crystal_density_meas 3.881
_exptl_crystal_density_method 'not measured'
_exptl_crystal_description rod-like
_exptl_crystal_F_000 4002.0
_exptl_crystal_size_max 0.35
_exptl_crystal_size_mid 0.23
_exptl_crystal_size_min 0.15
_refine_diff_density_max 1.199
_refine_diff_density_min -1.424
_refine_diff_density_rms 0.279
_refine_ls_abs_structure_details 'Flack H D (1983), Acta Cryst. A39, 876-881'
_refine_ls_abs_structure_Flack -0.03(2)
_refine_ls_extinction_method none
_refine_ls_goodness_of_fit_ref 1.057
_refine_ls_hydrogen_treatment none
_refine_ls_matrix_type full
_refine_ls_number_parameters 145
_refine_ls_number_reflns 1997
_refine_ls_number_restraints 0
_refine_ls_restrained_S_all 1.057
_refine_ls_R_factor_all 0.0437
_refine_ls_R_factor_gt 0.0324
_refine_ls_shift/su_max 0.001
_refine_ls_shift/su_mean 0.000
_refine_ls_structure_factor_coef Fsqd
_refine_ls_weighting_details 'calc w=1/[\s^2^(Fo^2^)+(0.0327P)^2^+0.0000P] where P=(Fo^2^+2Fc^2^)/3'
_refine_ls_weighting_scheme calc
_refine_ls_wR_factor_gt 0.0685
_refine_ls_wR_factor_ref 0.0719
_reflns_number_gt 1997
_reflns_number_total 2779
_reflns_threshold_expression >2sigma(I)
_cod_data_source_file c3dt50672j.cif
_cod_data_source_block 425102
_cod_depositor_comments
;
The following automatic conversions were performed:

'_symmetry_cell_setting' value 'Hexagonal' changed to 'hexagonal'
according to /home/saulius/struct/CIF-dictionaries/cif_core.dic
dictionary named 'cif_core.dic' version 2.4.2 from 2011-04-26.

Automatic conversion script
Id: cif_fix_values 1891 2012-01-12 08:04:46Z andrius 
;
_cod_original_cell_volume 3990.3(9)
_cod_database_code 7023086

loop_
_symmetry_equiv_pos_as_xyz
'x, y, z'
'-y, x-y, z+1/3'
'-x+y, -x, z+2/3'
'-x, -y, z'
'y, -x+y, z+1/3'
'x-y, x, z+2/3'
'y, x, -z+1/3'
'x-y, -y, -z'
'-x, -x+y, -z+2/3'
'-y, -x, -z+1/3'
'-x+y, y, -z'
'x, x-y, -z+2/3'

loop_
_atom_site_label
_atom_site_type_symbol
_atom_site_fract_x
_atom_site_fract_y
_atom_site_fract_z
_atom_site_U_iso_or_equiv
_atom_site_adp_type
_atom_site_occupancy
_atom_site_symmetry_multiplicity
_atom_site_calc_flag
_atom_site_refinement_flags
Ge1 Ge 0.5000 0.5000 1.1667 0.0101(4) Uani 1 4 d S
K1 K 0.37152(12) 0.62848(12) 0.6667 0.0357(9) Uani 1 2 d S
O1 O 0.3541(4) 0.5297(5) 1.0779(6) 0.0214(17) Uani 1 1 d .
O2 O 0.1964(5) 0.4175(5) 1.1512(8) 0.035(2) Uani 1 1 d .
O3 O 0.4091(5) 0.4748(5) 0.9302(6) 0.0255(19) Uani 1 1 d .
O4 O 0.5220(4) 0.5815(4) 1.0886(6) 0.0151(15) Uani 1 1 d .
O5 O 0.3129(4) 0.3789(4) 1.0794(6) 0.0228(17) Uani 1 1 d .
O6 O 0.3773(5) 0.6008(6) 0.8789(6) 0.035(2) Uani 1 1 d .
O7 O 0.4760(5) 0.6831(4) 1.0487(6) 0.0220(17) Uani 1 1 d .
O8 O 0.2780(4) 0.3679(4) 1.2854(6) 0.0216(17) Uani 1 1 d .
O9 O 0.3001(6) 0.3121(5) 0.8756(7) 0.038(2) Uani 1 1 d .
O10 O 0.4667(5) 0.3746(5) 0.8968(6) 0.0266(19) Uani 1 1 d .
O1W O 0.5000 0.5000 0.7136(12) 0.067(5) Uani 1 2 d S
O2W O 0.3460(8) 0.4675(7) 0.6782(11) 0.073(4) Uani 1 1 d .
O3W O 0.1244(8) 0.2488(17) 0.0000 0.097(15) Uani 0.50 2 d SP
W1 W 0.43112(3) 0.58194(3) 0.96907(3) 0.02035(11) Uani 1 1 d .
W2 W 0.29363(3) 0.44508(3) 1.17612(4) 0.02087(11) Uani 1 1 d .
W3 W 0.37313(3) 0.36530(3) 0.96879(4) 0.02306(12) Uani 1 1 d .

loop_
_atom_site_aniso_label
_atom_site_aniso_U_11
_atom_site_aniso_U_22
_atom_site_aniso_U_33
_atom_site_aniso_U_23
_atom_site_aniso_U_13
_atom_site_aniso_U_12
Ge1 0.0103(7) 0.0103(7) 0.0149(10) 0.000 0.000 0.0090(8)
K1 0.0318(14) 0.0318(14) 0.032(2) 0.0064(15) 0.0064(15) 0.0071(18)
O1 0.018(4) 0.027(4) 0.027(4) -0.005(3) -0.003(3) 0.017(4)
O2 0.019(4) 0.046(5) 0.045(6) -0.005(5) -0.007(4) 0.020(4)
O3 0.033(5) 0.040(5) 0.020(4) -0.005(4) -0.002(4) 0.031(4)
O4 0.014(4) 0.018(4) 0.018(4) 0.002(3) -0.001(3) 0.012(3)
O5 0.015(4) 0.011(4) 0.039(5) -0.002(3) -0.005(3) 0.004(3)
O6 0.033(5) 0.048(6) 0.034(5) 0.003(4) -0.004(4) 0.028(5)
O7 0.033(5) 0.025(4) 0.024(4) 0.006(3) -0.001(3) 0.026(4)
O8 0.016(4) 0.021(4) 0.031(5) 0.004(3) 0.007(3) 0.012(3)
O9 0.040(5) 0.035(5) 0.046(5) -0.026(4) -0.023(4) 0.023(4)
O10 0.036(5) 0.028(5) 0.036(5) -0.003(4) 0.002(4) 0.031(4)
O1W 0.102(14) 0.046(9) 0.076(12) 0.000 0.000 0.056(9)
O2W 0.081(9) 0.063(8) 0.081(9) 0.003(7) 0.010(8) 0.039(7)
O3W 0.047(16) 0.021(15) 0.21(5) 0.000 -0.03(2) 0.010(8)
W1 0.0252(2) 0.0228(2) 0.0231(2) -0.00013(18) -0.00516(18) 0.0194(2)
W2 0.0127(2) 0.0235(2) 0.0316(2) -0.0042(2) -0.00122(19) 0.01302(18)
W3 0.0240(2) 0.0219(2) 0.0307(2) -0.01124(19) -0.00844(19) 0.0171(2)

loop_
_atom_type_symbol
_atom_type_description
_atom_type_scat_dispersion_real
_atom_type_scat_dispersion_imag
_atom_type_scat_source
O O 0.0106 0.0060 'International Tables Vol C Tables 4.2.6.8 and 6.1.1.4'
H H 0.0000 0.0000 'International Tables Vol C Tables 4.2.6.8 and 6.1.1.4'
Ge Ge 0.1547 1.8001 'International Tables Vol C Tables 4.2.6.8 and 6.1.1.4'
Sb Sb -0.5866 1.5461 'International Tables Vol C Tables 4.2.6.8 and 6.1.1.4'
W W -0.8490 6.8722 'International Tables Vol C Tables 4.2.6.8 and 6.1.1.4'
K K 0.2009 0.2494 'International Tables Vol C Tables 4.2.6.8 and 6.1.1.4'
Na Na 0.0362 0.0249 'International Tables Vol C Tables 4.2.6.8 and 6.1.1.4'

loop_
_geom_angle_atom_site_label_1
_geom_angle_atom_site_label_2
_geom_angle_atom_site_label_3
_geom_angle
_geom_angle_site_symmetry_1
_geom_angle_site_symmetry_3
O4 Ge1 O4 109.3(5) 7_557 .
O4 Ge1 O4 109.6(5) 7_557 4_665
O4 Ge1 O4 109.5(5) . 4_665
O4 Ge1 O4 109.5(5) 7_557 10_667
O4 Ge1 O4 109.6(5) . 10_667
O4 Ge1 O4 109.3(5) 4_665 10_667
O6 K1 O6 156.7(4) 10_666 .
O6 K1 O7 77.8(2) 10_666 12_566
O6 K1 O7 110.7(2) . 12_566
O6 K1 O7 110.7(3) 10_666 3_564
O6 K1 O7 77.8(2) . 3_564
O7 K1 O7 138.9(4) 12_566 3_564
O6 K1 O2W 75.3(3) 10_666 10_666
O6 K1 O2W 86.5(3) . 10_666
O7 K1 O2W 72.4(3) 12_566 10_666
O7 K1 O2W 148.4(3) 3_564 10_666
O6 K1 O2W 86.5(3) 10_666 .
O6 K1 O2W 75.3(3) . .
O7 K1 O2W 148.4(3) 12_566 .
O7 K1 O2W 72.4(3) 3_564 .
O2W K1 O2W 77.2(5) 10_666 .
O6 K1 O6 125.9(2) 10_666 12_566
O6 K1 O6 73.3(3) . 12_566
O7 K1 O6 54.7(2) 12_566 12_566
O7 K1 O6 93.2(2) 3_564 12_566
O2W K1 O6 108.5(3) 10_666 12_566
O2W K1 O6 147.6(3) . 12_566
O6 K1 O6 73.3(3) 10_666 3_564
O6 K1 O6 125.9(2) . 3_564
O7 K1 O6 93.2(2) 12_566 3_564
O7 K1 O6 54.7(2) 3_564 3_564
O2W K1 O6 147.6(3) 10_666 3_564
O2W K1 O6 108.5(3) . 3_564
O6 K1 O6 84.1(3) 12_566 3_564
O6 K1 W1 95.43(19) 10_666 3_564
O6 K1 W1 100.85(18) . 3_564
O7 K1 W1 111.9(2) 12_566 3_564
O7 K1 W1 30.01(16) 3_564 3_564
O2W K1 W1 169.0(3) 10_666 3_564
O2W K1 W1 96.6(3) . 3_564
O6 K1 W1 81.68(18) 12_566 3_564
O6 K1 W1 26.14(14) 3_564 3_564
O6 K1 W1 100.85(18) 10_666 12_566
O6 K1 W1 95.43(19) . 12_566
O7 K1 W1 30.01(16) 12_566 12_566
O7 K1 W1 111.9(2) 3_564 12_566
O2W K1 W1 96.6(3) 10_666 12_566
O2W K1 W1 169.0(3) . 12_566
O6 K1 W1 26.13(14) 12_566 12_566
O6 K1 W1 81.68(18) 3_564 12_566
W1 K1 W1 90.86(9) 3_564 12_566
O6 K1 K1 39.78(18) 10_666 3_564
O6 K1 K1 158.3(2) . 3_564
O7 K1 K1 82.89(15) 12_566 3_564
O7 K1 K1 80.99(17) 3_564 3_564
O2W K1 K1 114.2(3) 10_666 3_564
O2W K1 K1 102.4(3) . 3_564
O6 K1 K1 103.83(19) 12_566 3_564
O6 K1 K1 33.68(15) 3_564 3_564
W1 K1 K1 57.72(8) 3_564 3_564
W1 K1 K1 88.49(5) 12_566 3_564
O6 K1 K1 158.3(2) 10_666 2_665
O6 K1 K1 39.78(18) . 2_665
O7 K1 K1 80.99(17) 12_566 2_665
O7 K1 K1 82.89(15) 3_564 2_665
O2W K1 K1 102.4(3) 10_666 2_665
O2W K1 K1 114.2(3) . 2_665
O6 K1 K1 33.68(15) 12_566 2_665
O6 K1 K1 103.83(19) 3_564 2_665
W1 K1 K1 88.49(5) 3_564 2_665
W1 K1 K1 57.72(8) 12_566 2_665
K1 K1 K1 132.93(13) 3_564 2_665
W1 O1 W2 154.6(4) . .
W3 O3 W1 149.6(5) . .
Ge1 O4 W3 123.0(4) . 4_665
Ge1 O4 W1 122.7(4) . .
W3 O4 W1 93.3(3) 4_665 .
Ge1 O4 W2 122.7(4) . 10_667
W3 O4 W2 93.6(3) 4_665 10_667
W1 O4 W2 93.4(2) . 10_667
W3 O5 W2 151.9(4) . .
W1 O6 K1 141.9(4) . .
W1 O6 K1 98.2(3) . 2_665
K1 O6 K1 106.5(3) . 2_665
W2 O7 W1 120.1(3) 10_667 .
W2 O7 K1 134.1(3) 10_667 2_665
W1 O7 K1 103.8(3) . 2_665
W3 O8 W2 122.6(4) 7_557 .
W1 O10 W3 120.5(4) 4_665 .
O6 W1 O1 101.9(4) . .
O6 W1 O10 100.5(4) . 4_665
O1 W1 O10 157.6(3) . 4_665
O6 W1 O3 102.7(4) . .
O1 W1 O3 85.8(3) . .
O10 W1 O3 88.5(3) 4_665 .
O6 W1 O7 98.6(4) . .
O1 W1 O7 89.3(3) . .
O10 W1 O7 88.2(3) 4_665 .
O3 W1 O7 158.7(3) . .
O6 W1 O4 169.3(4) . .
O1 W1 O4 84.9(3) . .
O10 W1 O4 73.1(3) 4_665 .
O3 W1 O4 85.9(3) . .
O7 W1 O4 73.0(3) . .
O6 W1 K1 55.7(3) . 2_665
O1 W1 K1 83.3(2) . 2_665
O10 W1 K1 110.4(2) 4_665 2_665
O3 W1 K1 152.6(2) . 2_665
O7 W1 K1 46.2(2) . 2_665
O4 W1 K1 117.85(18) . 2_665
O2 W2 O1 104.4(4) . .
O2 W2 O7 99.5(4) . 10_667
O1 W2 O7 89.7(3) . 10_667
O2 W2 O5 102.7(4) . .
O1 W2 O5 84.8(3) . .
O7 W2 O5 157.9(3) 10_667 .
O2 W2 O8 99.8(4) . .
O1 W2 O8 155.7(3) . .
O7 W2 O8 88.6(3) 10_667 .
O5 W2 O8 87.7(3) . .
O2 W2 O4 168.6(4) . 10_667
O1 W2 O4 84.7(3) . 10_667
O7 W2 O4 73.5(3) 10_667 10_667
O5 W2 O4 84.6(3) . 10_667
O8 W2 O4 71.6(3) . 10_667
O9 W3 O8 99.8(4) . 7_557
O9 W3 O5 102.5(4) . .
O8 W3 O5 87.9(3) 7_557 .
O9 W3 O3 102.3(4) . .
O8 W3 O3 157.8(3) 7_557 .
O5 W3 O3 87.0(3) . .
O9 W3 O10 99.9(4) . .
O8 W3 O10 88.2(3) 7_557 .
O5 W3 O10 157.6(3) . .
O3 W3 O10 88.3(3) . .
O9 W3 O4 169.2(3) . 4_665
O8 W3 O4 72.2(3) 7_557 4_665
O5 W3 O4 84.8(3) . 4_665
O3 W3 O4 85.8(3) . 4_665
O10 W3 O4 73.0(3) . 4_665

loop_
_geom_bond_atom_site_label_1
_geom_bond_atom_site_label_2
_geom_bond_distance
_geom_bond_site_symmetry_2
Ge1 O4 1.708(7) 7_557
Ge1 O4 1.708(7) .
Ge1 O4 1.708(7) 4_665
Ge1 O4 1.708(7) 10_667
K1 O6 2.745(8) 10_666
K1 O6 2.745(8) .
K1 O7 2.820(7) 12_566
K1 O7 2.820(7) 3_564
K1 O2W 2.865(12) 10_666
K1 O2W 2.865(12) .
K1 O6 3.167(9) 12_566
K1 O6 3.167(9) 3_564
K1 W1 3.797(3) 3_564
K1 W1 3.797(3) 12_566
K1 K1 4.745(3) 3_564
K1 K1 4.745(3) 2_665
O1 W1 1.892(8) .
O1 W2 1.903(8) .
O2 W2 1.688(8) .
O3 W3 1.910(8) .
O3 W1 1.934(8) .
O4 W3 2.303(7) 4_665
O4 W1 2.304(7) .
O4 W2 2.310(7) 10_667
O5 W3 1.909(8) .
O5 W2 1.920(8) .
O6 W1 1.690(8) .
O6 K1 3.167(9) 2_665
O7 W2 1.918(7) 10_667
O7 W1 1.956(7) .
O7 K1 2.820(7) 2_665
O8 W3 1.903(7) 7_557
O8 W2 1.931(7) .
O9 W3 1.717(8) .
O10 W1 1.926(8) 4_665
O10 W3 1.933(7) .
O1W O1W 1.19(3) 7_556
W1 O10 1.926(8) 4_665
W1 K1 3.797(3) 2_665
W2 O7 1.918(7) 10_667
W2 O4 2.310(7) 10_667
W3 O8 1.903(7) 7_557
W3 O4 2.303(7) 4_665
